data_4025008
loop_
_publ_author_name
'Jarugu Narasimha Moorthy'
'Palani Natarajan'
'Paloth Venugopalan'

_publ_contact_author_address
;Departmet of chemistry
Indian Institute of Technology - Kanpur
Kanpur - 208 016
INDIA
;
_publ_contact_author_email moorthy@iitk.ac.in
_publ_contact_author_fax +915122597436
_publ_contact_author_name 'Prof. J. N. Moorthy'
_publ_contact_author_phone +915122597498
_publ_section_title
;
Abundant Lattice Inclusion Phenomenon with Sterically Hindered and
Inherently Shape-Selective Tetraarylpyrenes
;
_journal_name_full 'Journal of Organic Chemistry'
_journal_page_first 8566
_journal_page_last 8577
_journal_paper_doi 10.1021/jo901465f
_journal_volume 74
_journal_year 2009
_chemical_formula_moiety 'C52 H50 O4, 2(C9 H12)'
_chemical_formula_sum 'C70 H74 O4'
_chemical_formula_weight 979.29
_chemical_name_common tetra(2,6-dimethyl-4-methoxyphenyl)pyrene
_chemical_name_systematic
;
 tetra(2,6-dimethyl-4-methoxyphenyl)pyrene
;
_space_group_IT_number 14
_symmetry_cell_setting monoclinic
_symmetry_Int_Tables_number 14
_symmetry_space_group_name_Hall '-P 2ybc'
_symmetry_space_group_name_H-M 'P 1 21/c 1'
_atom_sites_solution_hydrogens geom
_atom_sites_solution_primary direct
_atom_sites_solution_secondary difmap
_audit_creation_method SHELXL-97
_cell_angle_alpha 90.00
_cell_angle_beta 106.017(2)
_cell_angle_gamma 90.00
_cell_formula_units_Z 2
_cell_length_a 12.9180(14)
_cell_length_b 15.7692(18)
_cell_length_c 14.2495(15)
_cell_measurement_reflns_used 2775
_cell_measurement_temperature 100(2)
_cell_measurement_theta_max 25.08
_cell_measurement_theta_min 2.58
_cell_volume 2790.0(5)
_computing_cell_refinement 'Bruker SAINT'
_computing_data_collection 'Bruker APEX'
_computing_data_reduction 'Bruker SAINT'
_computing_molecular_graphics 'SHELXL 5.1, XP (Sheldrick, 1994)'
_computing_publication_material SHELXS-97
_computing_structure_refinement 'SHELXL-97 (Sheldrick, 2008)'
_computing_structure_solution 'SHELXS-97 (Sheldrick, 2008)'
_diffrn_ambient_temperature 100(2)
_diffrn_measured_fraction_theta_full 0.989
_diffrn_measured_fraction_theta_max 0.989
_diffrn_measurement_device_type 'Bruker SMART APEX'
_diffrn_measurement_method 'phi and omega scans'
_diffrn_radiation_monochromator graphite
_diffrn_radiation_source 'fine-focus sealed tube'
_diffrn_radiation_type MoK\a
_diffrn_radiation_wavelength 0.71073
_diffrn_reflns_av_R_equivalents 0.0465
_diffrn_reflns_av_sigmaI/netI 0.0584
_diffrn_reflns_limit_h_max 15
_diffrn_reflns_limit_h_min -15
_diffrn_reflns_limit_k_max 18
_diffrn_reflns_limit_k_min -18
_diffrn_reflns_limit_l_max 10
_diffrn_reflns_limit_l_min -16
_diffrn_reflns_number 14044
_diffrn_reflns_theta_full 25.00
_diffrn_reflns_theta_max 25.00
_diffrn_reflns_theta_min 2.09
_exptl_absorpt_coefficient_mu 0.070
_exptl_absorpt_correction_type none
_exptl_crystal_colour 'color less'
_exptl_crystal_density_diffrn 1.166
_exptl_crystal_density_method 'not measured'
_exptl_crystal_description 'small cubes'
_exptl_crystal_F_000 1052
_exptl_crystal_size_max 0.2
_exptl_crystal_size_mid 0.1
_exptl_crystal_size_min 0.1
_refine_diff_density_max 0.200
_refine_diff_density_min -0.206
_refine_diff_density_rms 0.041
_refine_ls_extinction_method none
_refine_ls_goodness_of_fit_ref 1.030
_refine_ls_hydrogen_treatment constr
_refine_ls_matrix_type full
_refine_ls_number_parameters 344
_refine_ls_number_reflns 4847
_refine_ls_number_restraints 0
_refine_ls_restrained_S_all 1.030
_refine_ls_R_factor_all 0.0751
_refine_ls_R_factor_gt 0.0546
_refine_ls_shift/su_max 0.000
_refine_ls_shift/su_mean 0.000
_refine_ls_structure_factor_coef Fsqd
_refine_ls_weighting_details 'calc w=1/[\s^2^(Fo^2^)+(0.0660P)^2^+0.4270P] where P=(Fo^2^+2Fc^2^)/3'
_refine_ls_weighting_scheme calc
_refine_ls_wR_factor_gt 0.1282
_refine_ls_wR_factor_ref 0.1377
_reflns_number_gt 3643
_reflns_number_total 4847
_reflns_threshold_expression >2sigma(I)
_cod_data_source_file jo901465f_si_001_28.cif
_cod_data_source_block H2.G25
_cod_depositor_comments
;
The following automatic conversions were performed:
'_symmetry_cell_setting' value 'Monoclinic' changed to 'monoclinic'
according to '/home/saulius/struct/CIF-dictionaries/cif_core.dic'
dictionary named 'cif_core.dic' version 2.4.1 from 2010-06-29.

Automatic conversion script
Id: cif_fix_enum 1527 2010-12-29 10:47:43Z saulius 
;
_cod_original_sg_symbol_H-M 'P 21/c'
_cod_original_formula_sum 'C70 H74 O4 '
_cod_database_code 4025008

loop_
_symmetry_equiv_pos_as_xyz
'x, y, z'
'-x, y+1/2, -z+1/2'
'-x, -y, -z'
'x, -y-1/2, z-1/2'

loop_
_atom_site_label
_atom_site_type_symbol
_atom_site_fract_x
_atom_site_fract_y
_atom_site_fract_z
_atom_site_U_iso_or_equiv
_atom_site_adp_type
_atom_site_occupancy
_atom_site_symmetry_multiplicity
_atom_site_calc_flag
_atom_site_refinement_flags
_atom_site_disorder_assembly
_atom_site_disorder_group
O1 O 0.76965(10) 0.91153(8) 0.79281(10) 0.0338(4) Uani 1 1 d . . .
O2 O 0.84969(11) 0.12074(8) 0.82809(10) 0.0365(4) Uani 1 1 d . . .
C1 C 0.65195(14) 0.58568(11) 0.89444(13) 0.0245(4) Uani 1 1 d . . .
C2 C 0.69960(14) 0.51103(12) 0.87603(14) 0.0273(4) Uani 1 1 d . . .
H2A H 0.7520 0.5139 0.8426 0.033 Uiso 1 1 calc R . .
C3 C 0.67218(14) 0.43200(12) 0.90554(13) 0.0252(4) Uani 1 1 d . . .
C4 C 0.59224(14) 0.42697(11) 0.95621(13) 0.0239(4) Uani 1 1 d . . .
C5 C 0.54125(13) 0.50242(11) 0.97481(13) 0.0224(4) Uani 1 1 d . . .
C6 C 0.57116(14) 0.58220(11) 0.94419(13) 0.0227(4) Uani 1 1 d . . .
C7 C 0.68507(14) 0.67002(11) 0.86292(14) 0.0253(4) Uani 1 1 d . . .
C8 C 0.77070(15) 0.71505(12) 0.92515(14) 0.0303(5) Uani 1 1 d . . .
C9 C 0.79555(15) 0.79540(12) 0.89834(14) 0.0312(5) Uani 1 1 d . . .
H9A H 0.8515 0.8257 0.9399 0.037 Uiso 1 1 calc R . .
C10 C 0.73831(14) 0.83143(11) 0.81053(14) 0.0260(4) Uani 1 1 d . . .
C11 C 0.65668(14) 0.78527(11) 0.74735(14) 0.0258(4) Uani 1 1 d . . .
H11A H 0.6198 0.8083 0.6874 0.031 Uiso 1 1 calc R . .
C12 C 0.62974(13) 0.70479(11) 0.77318(13) 0.0241(4) Uani 1 1 d . . .
C13 C 0.70326(17) 0.95555(13) 0.71081(15) 0.0378(5) Uani 1 1 d . . .
H13A H 0.7047 0.9266 0.6519 0.057 Uiso 1 1 calc R . .
H13B H 0.7297 1.0123 0.7095 0.057 Uiso 1 1 calc R . .
H13C H 0.6307 0.9573 0.7158 0.057 Uiso 1 1 calc R . .
C14 C 0.54028(14) 0.65592(12) 0.70371(14) 0.0314(5) Uani 1 1 d . . .
H14A H 0.5677 0.6028 0.6880 0.047 Uiso 1 1 calc R . .
H14B H 0.5127 0.6883 0.6450 0.047 Uiso 1 1 calc R . .
H14C H 0.4836 0.6457 0.7339 0.047 Uiso 1 1 calc R . .
C15 C 0.83460(19) 0.67721(15) 1.02112(16) 0.0544(7) Uani 1 1 d . . .
H15A H 0.8945 0.7134 1.0505 0.082 Uiso 1 1 calc R . .
H15B H 0.8606 0.6222 1.0098 0.082 Uiso 1 1 calc R . .
H15C H 0.7893 0.6720 1.0641 0.082 Uiso 1 1 calc R . .
C16 C 0.72550(14) 0.35297(11) 0.88428(14) 0.0263(4) Uani 1 1 d . . .
C17 C 0.81039(15) 0.31669(12) 0.95643(14) 0.0293(5) Uani 1 1 d . . .
C18 C 0.85370(15) 0.23914(12) 0.93934(14) 0.0297(5) Uani 1 1 d . . .
H18A H 0.9097 0.2151 0.9875 0.036 Uiso 1 1 calc R . .
C19 C 0.81374(14) 0.19780(12) 0.85103(15) 0.0298(5) Uani 1 1 d . . .
C20 C 0.73211(15) 0.23529(12) 0.77850(15) 0.0313(5) Uani 1 1 d . . .
H20A H 0.7068 0.2081 0.7186 0.038 Uiso 1 1 calc R . .
C21 C 0.68754(14) 0.31217(12) 0.79328(14) 0.0288(5) Uani 1 1 d . . .
C22 C 0.92217(17) 0.07457(13) 0.90526(17) 0.0389(5) Uani 1 1 d . . .
H22A H 0.9897 0.1041 0.9257 0.058 Uiso 1 1 calc R . .
H22B H 0.9336 0.0190 0.8825 0.058 Uiso 1 1 calc R . .
H22C H 0.8919 0.0697 0.9594 0.058 Uiso 1 1 calc R . .
C23 C 0.85508(18) 0.36025(13) 1.05381(15) 0.0411(5) Uani 1 1 d . . .
H23A H 0.9174 0.3301 1.0912 0.062 Uiso 1 1 calc R . .
H23B H 0.8013 0.3609 1.0888 0.062 Uiso 1 1 calc R . .
H23C H 0.8749 0.4174 1.0433 0.062 Uiso 1 1 calc R . .
C24 C 0.59892(15) 0.35173(13) 0.71368(15) 0.0358(5) Uani 1 1 d . . .
H24A H 0.5856 0.3176 0.6558 0.054 Uiso 1 1 calc R . .
H24B H 0.6202 0.4077 0.6999 0.054 Uiso 1 1 calc R . .
H24C H 0.5345 0.3552 0.7346 0.054 Uiso 1 1 calc R . .
C25 C 0.51756(14) 0.65675(11) 0.96452(13) 0.0247(4) Uani 1 1 d . . .
H25A H 0.5368 0.7093 0.9450 0.037 Uiso 1 1 calc R . .
C26 C 0.55991(14) 0.34746(11) 0.98882(13) 0.0256(4) Uani 1 1 d . . .
H26A H 0.5933 0.2978 0.9774 0.038 Uiso 1 1 calc R . .
C27 C 0.85401(16) 0.57985(13) 0.68709(16) 0.0350(5) Uani 1 1 d . . .
C28 C 0.91055(16) 0.50889(13) 0.72883(16) 0.0361(5) Uani 1 1 d . . .
H28A H 0.9684 0.5152 0.7842 0.043 Uiso 1 1 calc R . .
C29 C 0.88388(16) 0.42909(13) 0.69103(16) 0.0349(5) Uani 1 1 d . . .
C30 C 0.79735(17) 0.42045(14) 0.60982(17) 0.0396(6) Uani 1 1 d . . .
H30A H 0.7782 0.3666 0.5844 0.048 Uiso 1 1 calc R . .
C31 C 0.73729(15) 0.49044(15) 0.56435(16) 0.0393(5) Uani 1 1 d . . .
C32 C 0.76728(16) 0.56946(14) 0.60516(16) 0.0387(5) Uani 1 1 d . . .
H32A H 0.7282 0.6169 0.5768 0.046 Uiso 1 1 calc R . .
C33 C 0.88981(19) 0.66605(15) 0.7286(2) 0.0584(7) Uani 1 1 d . . .
H33A H 0.8910 0.6674 0.7962 0.088 Uiso 1 1 calc R . .
H33B H 0.8406 0.7082 0.6934 0.088 Uiso 1 1 calc R . .
H33C H 0.9607 0.6775 0.7226 0.088 Uiso 1 1 calc R . .
C34 C 0.95032(19) 0.35283(15) 0.7364(2) 0.0557(7) Uani 1 1 d . . .
H34A H 0.9211 0.3027 0.7005 0.084 Uiso 1 1 calc R . .
H34B H 0.9486 0.3470 0.8030 0.084 Uiso 1 1 calc R . .
H34C H 1.0234 0.3605 0.7343 0.084 Uiso 1 1 calc R . .
C35 C 0.6458(2) 0.4807(2) 0.4735(2) 0.0701(8) Uani 1 1 d . . .
H35A H 0.6197 0.5357 0.4492 0.105 Uiso 1 1 calc R . .
H35B H 0.5887 0.4492 0.4884 0.105 Uiso 1 1 calc R . .
H35C H 0.6704 0.4510 0.4249 0.105 Uiso 1 1 calc R . .

loop_
_atom_site_aniso_label
_atom_site_aniso_U_11
_atom_site_aniso_U_22
_atom_site_aniso_U_33
_atom_site_aniso_U_23
_atom_site_aniso_U_13
_atom_site_aniso_U_12
O1 0.0379(8) 0.0253(8) 0.0359(9) 0.0036(6) 0.0061(6) -0.0087(6)
O2 0.0385(8) 0.0288(8) 0.0462(9) -0.0082(7) 0.0183(7) -0.0010(6)
C1 0.0243(9) 0.0267(11) 0.0207(10) 0.0011(8) 0.0033(8) -0.0058(8)
C2 0.0227(9) 0.0347(12) 0.0253(11) 0.0000(8) 0.0083(8) -0.0036(8)
C3 0.0234(9) 0.0276(11) 0.0233(11) 0.0004(8) 0.0042(8) -0.0034(8)
C4 0.0234(9) 0.0263(10) 0.0206(10) -0.0015(8) 0.0038(8) -0.0034(7)
C5 0.0202(9) 0.0256(10) 0.0190(10) 0.0000(7) 0.0013(7) -0.0046(7)
C6 0.0225(9) 0.0251(10) 0.0184(10) 0.0005(7) 0.0023(8) -0.0033(7)
C7 0.0237(9) 0.0267(10) 0.0277(11) 0.0005(8) 0.0106(8) -0.0027(8)
C8 0.0310(10) 0.0339(12) 0.0247(11) 0.0040(9) 0.0056(9) -0.0080(8)
C9 0.0319(10) 0.0343(12) 0.0254(11) -0.0032(9) 0.0047(9) -0.0133(8)
C10 0.0293(10) 0.0232(10) 0.0288(11) -0.0009(8) 0.0136(8) -0.0044(8)
C11 0.0246(9) 0.0282(11) 0.0250(11) 0.0013(8) 0.0077(8) 0.0008(8)
C12 0.0199(9) 0.0273(10) 0.0262(11) -0.0003(8) 0.0083(8) -0.0012(7)
C13 0.0481(12) 0.0274(11) 0.0363(13) 0.0032(9) 0.0088(10) -0.0038(9)
C14 0.0277(10) 0.0293(11) 0.0345(12) 0.0021(9) 0.0040(9) -0.0038(8)
C15 0.0595(15) 0.0564(16) 0.0342(14) 0.0126(11) -0.0090(11) -0.0286(12)
C16 0.0266(10) 0.0265(10) 0.0291(11) 0.0000(8) 0.0130(8) -0.0061(8)
C17 0.0330(10) 0.0281(11) 0.0290(11) 0.0001(8) 0.0123(9) -0.0041(8)
C18 0.0316(10) 0.0272(11) 0.0315(12) 0.0029(9) 0.0105(9) -0.0018(8)
C19 0.0289(10) 0.0274(11) 0.0388(12) -0.0047(9) 0.0187(9) -0.0061(8)
C20 0.0292(10) 0.0352(12) 0.0331(12) -0.0099(9) 0.0146(9) -0.0101(9)
C21 0.0229(9) 0.0355(12) 0.0316(12) -0.0040(9) 0.0133(8) -0.0089(8)
C22 0.0389(12) 0.0315(12) 0.0525(15) -0.0010(10) 0.0233(11) 0.0034(9)
C23 0.0495(13) 0.0354(12) 0.0339(13) -0.0055(10) 0.0041(10) 0.0078(10)
C24 0.0282(10) 0.0457(13) 0.0333(13) -0.0059(10) 0.0084(9) -0.0024(9)
C25 0.0274(9) 0.0232(10) 0.0216(10) 0.0030(8) 0.0036(8) -0.0043(8)
C26 0.0262(9) 0.0240(10) 0.0254(11) -0.0007(8) 0.0049(8) -0.0010(8)
C27 0.0325(11) 0.0383(13) 0.0412(14) -0.0007(10) 0.0218(10) -0.0007(9)
C28 0.0304(11) 0.0500(14) 0.0306(12) 0.0021(10) 0.0129(9) -0.0009(10)
C29 0.0322(11) 0.0411(13) 0.0386(13) 0.0061(10) 0.0217(10) -0.0017(9)
C30 0.0376(12) 0.0400(13) 0.0500(15) -0.0102(10) 0.0266(11) -0.0095(10)
C31 0.0269(11) 0.0595(16) 0.0353(13) -0.0019(11) 0.0147(10) -0.0055(10)
C32 0.0306(11) 0.0451(14) 0.0472(15) 0.0148(11) 0.0220(11) 0.0092(10)
C33 0.0469(14) 0.0476(15) 0.089(2) -0.0138(14) 0.0318(14) -0.0011(11)
C34 0.0472(14) 0.0481(15) 0.078(2) 0.0196(13) 0.0269(13) 0.0060(11)
C35 0.0427(14) 0.115(3) 0.0509(17) -0.0095(16) 0.0099(12) -0.0100(15)

loop_
_atom_type_symbol
_atom_type_description
_atom_type_scat_dispersion_real
_atom_type_scat_dispersion_imag
_atom_type_scat_source
C C 0.0033 0.0016 'International Tables Vol C Tables 4.2.6.8 and 6.1.1.4'
H H 0.0000 0.0000 'International Tables Vol C Tables 4.2.6.8 and 6.1.1.4'
O O 0.0106 0.0060 'International Tables Vol C Tables 4.2.6.8 and 6.1.1.4'

loop_
_geom_angle_atom_site_label_1
_geom_angle_atom_site_label_2
_geom_angle_atom_site_label_3
_geom_angle
_geom_angle_site_symmetry_1
_geom_angle_site_symmetry_3
_geom_angle_publ_flag
C10 O1 C13 117.29(14) . . ?
C19 O2 C22 117.40(15) . . ?
C2 C1 C6 119.29(16) . . ?
C2 C1 C7 121.11(16) . . ?
C6 C1 C7 119.60(16) . . ?
C1 C2 C3 122.66(17) . . ?
C1 C2 H2A 118.7 . . ?
C3 C2 H2A 118.7 . . ?
C2 C3 C4 119.10(17) . . ?
C2 C3 C16 121.02(16) . . ?
C4 C3 C16 119.89(16) . . ?
C3 C4 C5 119.30(16) . . ?
C3 C4 C26 122.07(16) . . ?
C5 C4 C26 118.62(16) . . ?
C6 C5 C4 120.37(16) . . ?
C6 C5 C5 120.1(2) . 3_667 ?
C4 C5 C5 119.6(2) . 3_667 ?
C1 C6 C5 119.28(16) . . ?
C1 C6 C25 122.23(16) . . ?
C5 C6 C25 118.48(16) . . ?
C12 C7 C8 119.71(17) . . ?
C12 C7 C1 120.40(16) . . ?
C8 C7 C1 119.88(16) . . ?
C9 C8 C7 119.34(17) . . ?
C9 C8 C15 119.99(17) . . ?
C7 C8 C15 120.66(17) . . ?
C8 C9 C10 121.09(17) . . ?
C8 C9 H9A 119.5 . . ?
C10 C9 H9A 119.5 . . ?
O1 C10 C9 115.62(16) . . ?
O1 C10 C11 124.99(17) . . ?
C9 C10 C11 119.38(17) . . ?
C10 C11 C12 120.45(17) . . ?
C10 C11 H11A 119.8 . . ?
C12 C11 H11A 119.8 . . ?
C11 C12 C7 119.93(16) . . ?
C11 C12 C14 119.60(16) . . ?
C7 C12 C14 120.47(16) . . ?
O1 C13 H13A 109.5 . . ?
O1 C13 H13B 109.5 . . ?
H13A C13 H13B 109.5 . . ?
O1 C13 H13C 109.5 . . ?
H13A C13 H13C 109.5 . . ?
H13B C13 H13C 109.5 . . ?
C12 C14 H14A 109.5 . . ?
C12 C14 H14B 109.5 . . ?
H14A C14 H14B 109.5 . . ?
C12 C14 H14C 109.5 . . ?
H14A C14 H14C 109.5 . . ?
H14B C14 H14C 109.5 . . ?
C8 C15 H15A 109.5 . . ?
C8 C15 H15B 109.5 . . ?
H15A C15 H15B 109.5 . . ?
C8 C15 H15C 109.5 . . ?
H15A C15 H15C 109.5 . . ?
H15B C15 H15C 109.5 . . ?
C17 C16 C21 119.47(17) . . ?
C17 C16 C3 120.17(17) . . ?
C21 C16 C3 120.29(17) . . ?
C18 C17 C16 120.03(18) . . ?
C18 C17 C23 119.25(17) . . ?
C16 C17 C23 120.72(17) . . ?
C19 C18 C17 120.33(18) . . ?
C19 C18 H18A 119.8 . . ?
C17 C18 H18A 119.8 . . ?
O2 C19 C18 124.60(18) . . ?
O2 C19 C20 115.92(17) . . ?
C18 C19 C20 119.48(18) . . ?
C21 C20 C19 121.50(18) . . ?
C21 C20 H20A 119.3 . . ?
C19 C20 H20A 119.3 . . ?
C20 C21 C16 119.12(18) . . ?
C20 C21 C24 120.67(17) . . ?
C16 C21 C24 120.21(17) . . ?
O2 C22 H22A 109.5 . . ?
O2 C22 H22B 109.5 . . ?
H22A C22 H22B 109.5 . . ?
O2 C22 H22C 109.5 . . ?
H22A C22 H22C 109.5 . . ?
H22B C22 H22C 109.5 . . ?
C17 C23 H23A 109.5 . . ?
C17 C23 H23B 109.5 . . ?
H23A C23 H23B 109.5 . . ?
C17 C23 H23C 109.5 . . ?
H23A C23 H23C 109.5 . . ?
H23B C23 H23C 109.5 . . ?
C21 C24 H24A 109.5 . . ?
C21 C24 H24B 109.5 . . ?
H24A C24 H24B 109.5 . . ?
C21 C24 H24C 109.5 . . ?
H24A C24 H24C 109.5 . . ?
H24B C24 H24C 109.5 . . ?
C26 C25 C6 121.68(17) 3_667 . ?
C26 C25 H25A 119.2 3_667 . ?
C6 C25 H25A 119.2 . . ?
C25 C26 C4 121.58(17) 3_667 . ?
C25 C26 H26A 119.2 3_667 . ?
C4 C26 H26A 119.2 . . ?
C28 C27 C32 118.4(2) . . ?
C28 C27 C33 119.7(2) . . ?
C32 C27 C33 121.8(2) . . ?
C29 C28 C27 121.9(2) . . ?
C29 C28 H28A 119.1 . . ?
C27 C28 H28A 119.1 . . ?
C28 C29 C30 118.5(2) . . ?
C28 C29 C34 120.6(2) . . ?
C30 C29 C34 120.9(2) . . ?
C29 C30 C31 121.9(2) . . ?
C29 C30 H30A 119.0 . . ?
C31 C30 H30A 119.0 . . ?
C32 C31 C30 117.4(2) . . ?
C32 C31 C35 121.1(2) . . ?
C30 C31 C35 121.5(2) . . ?
C31 C32 C27 121.8(2) . . ?
C31 C32 H32A 119.1 . . ?
C27 C32 H32A 119.1 . . ?
C27 C33 H33A 109.5 . . ?
C27 C33 H33B 109.5 . . ?
H33A C33 H33B 109.5 . . ?
C27 C33 H33C 109.5 . . ?
H33A C33 H33C 109.5 . . ?
H33B C33 H33C 109.5 . . ?
C29 C34 H34A 109.5 . . ?
C29 C34 H34B 109.5 . . ?
H34A C34 H34B 109.5 . . ?
C29 C34 H34C 109.5 . . ?
H34A C34 H34C 109.5 . . ?
H34B C34 H34C 109.5 . . ?
C31 C35 H35A 109.5 . . ?
C31 C35 H35B 109.5 . . ?
H35A C35 H35B 109.5 . . ?
C31 C35 H35C 109.5 . . ?
H35A C35 H35C 109.5 . . ?
H35B C35 H35C 109.5 . . ?

loop_
_geom_bond_atom_site_label_1
_geom_bond_atom_site_label_2
_geom_bond_distance
_geom_bond_site_symmetry_2
_geom_bond_publ_flag
O1 C10 1.371(2) . ?
O1 C13 1.425(2) . ?
O2 C19 1.372(2) . ?
O2 C22 1.431(2) . ?
C1 C2 1.386(3) . ?
C1 C6 1.415(2) . ?
C1 C7 1.503(2) . ?
C2 C3 1.392(3) . ?
C2 H2A 0.9300 . ?
C3 C4 1.416(2) . ?
C3 C16 1.495(3) . ?
C4 C5 1.420(2) . ?
C4 C26 1.439(2) . ?
C5 C6 1.420(2) . ?
C5 C5 1.442(3) 3_667 ?
C6 C25 1.434(2) . ?
C7 C12 1.394(3) . ?
C7 C8 1.405(3) . ?
C8 C9 1.386(3) . ?
C8 C15 1.512(3) . ?
C9 C10 1.387(3) . ?
C9 H9A 0.9300 . ?
C10 C11 1.389(3) . ?
C11 C12 1.392(3) . ?
C11 H11A 0.9300 . ?
C12 C14 1.509(2) . ?
C13 H13A 0.9600 . ?
C13 H13B 0.9600 . ?
C13 H13C 0.9600 . ?
C14 H14A 0.9600 . ?
C14 H14B 0.9600 . ?
C14 H14C 0.9600 . ?
C15 H15A 0.9600 . ?
C15 H15B 0.9600 . ?
C15 H15C 0.9600 . ?
C16 C17 1.402(3) . ?
C16 C21 1.409(3) . ?
C17 C18 1.394(3) . ?
C17 C23 1.513(3) . ?
C18 C19 1.384(3) . ?
C18 H18A 0.9300 . ?
C19 C20 1.389(3) . ?
C20 C21 1.383(3) . ?
C20 H20A 0.9300 . ?
C21 C24 1.507(3) . ?
C22 H22A 0.9600 . ?
C22 H22B 0.9600 . ?
C22 H22C 0.9600 . ?
C23 H23A 0.9600 . ?
C23 H23B 0.9600 . ?
C23 H23C 0.9600 . ?
C24 H24A 0.9600 . ?
C24 H24B 0.9600 . ?
C24 H24C 0.9600 . ?
C25 C26 1.347(2) 3_667 ?
C25 H25A 0.9300 . ?
C26 C25 1.347(2) 3_667 ?
C26 H26A 0.9300 . ?
C27 C28 1.378(3) . ?
C27 C32 1.387(3) . ?
C27 C33 1.503(3) . ?
C28 C29 1.375(3) . ?
C28 H28A 0.9300 . ?
C29 C30 1.376(3) . ?
C29 C34 1.515(3) . ?
C30 C31 1.401(3) . ?
C30 H30A 0.9300 . ?
C31 C32 1.384(3) . ?
C31 C35 1.500(3) . ?
C32 H32A 0.9300 . ?
C33 H33A 0.9600 . ?
C33 H33B 0.9600 . ?
C33 H33C 0.9600 . ?
C34 H34A 0.9600 . ?
C34 H34B 0.9600 . ?
C34 H34C 0.9600 . ?
C35 H35A 0.9600 . ?
C35 H35B 0.9600 . ?
C35 H35C 0.9600 . ?

loop_
_geom_torsion_atom_site_label_1
_geom_torsion_atom_site_label_2
_geom_torsion_atom_site_label_3
_geom_torsion_atom_site_label_4
_geom_torsion
_geom_torsion_site_symmetry_1
_geom_torsion_site_symmetry_2
_geom_torsion_site_symmetry_3
_geom_torsion_site_symmetry_4
_geom_torsion_publ_flag
C6 C1 C2 C3 -0.8(3) . . . . ?
C7 C1 C2 C3 178.93(17) . . . . ?
C1 C2 C3 C4 0.2(3) . . . . ?
C1 C2 C3 C16 -179.98(17) . . . . ?
C2 C3 C4 C5 0.6(3) . . . . ?
C16 C3 C4 C5 -179.19(16) . . . . ?
C2 C3 C4 C26 179.98(17) . . . . ?
C16 C3 C4 C26 0.1(3) . . . . ?
C3 C4 C5 C6 -0.9(3) . . . . ?
C26 C4 C5 C6 179.73(16) . . . . ?
C3 C4 C5 C5 179.15(19) . . . 3_667 ?
C26 C4 C5 C5 -0.2(3) . . . 3_667 ?
C2 C1 C6 C5 0.5(3) . . . . ?
C7 C1 C6 C5 -179.22(16) . . . . ?
C2 C1 C6 C25 -179.17(16) . . . . ?
C7 C1 C6 C25 1.1(3) . . . . ?
C4 C5 C6 C1 0.3(3) . . . . ?
C5 C5 C6 C1 -179.72(19) 3_667 . . . ?
C4 C5 C6 C25 -179.99(16) . . . . ?
C5 C5 C6 C25 0.0(3) 3_667 . . . ?
C2 C1 C7 C12 93.2(2) . . . . ?
C6 C1 C7 C12 -87.1(2) . . . . ?
C2 C1 C7 C8 -88.3(2) . . . . ?
C6 C1 C7 C8 91.4(2) . . . . ?
C12 C7 C8 C9 3.1(3) . . . . ?
C1 C7 C8 C9 -175.43(17) . . . . ?
C12 C7 C8 C15 -177.68(19) . . . . ?
C1 C7 C8 C15 3.8(3) . . . . ?
C7 C8 C9 C10 -1.0(3) . . . . ?
C15 C8 C9 C10 179.8(2) . . . . ?
C13 O1 C10 C9 -170.99(17) . . . . ?
C13 O1 C10 C11 10.1(3) . . . . ?
C8 C9 C10 O1 179.26(17) . . . . ?
C8 C9 C10 C11 -1.7(3) . . . . ?
O1 C10 C11 C12 -178.79(16) . . . . ?
C9 C10 C11 C12 2.3(3) . . . . ?
C10 C11 C12 C7 -0.1(3) . . . . ?
C10 C11 C12 C14 179.61(16) . . . . ?
C8 C7 C12 C11 -2.6(3) . . . . ?
C1 C7 C12 C11 175.97(16) . . . . ?
C8 C7 C12 C14 177.68(17) . . . . ?
C1 C7 C12 C14 -3.8(3) . . . . ?
C2 C3 C16 C17 98.9(2) . . . . ?
C4 C3 C16 C17 -81.2(2) . . . . ?
C2 C3 C16 C21 -84.1(2) . . . . ?
C4 C3 C16 C21 95.7(2) . . . . ?
C21 C16 C17 C18 -2.6(3) . . . . ?
C3 C16 C17 C18 174.41(16) . . . . ?
C21 C16 C17 C23 178.22(17) . . . . ?
C3 C16 C17 C23 -4.8(3) . . . . ?
C16 C17 C18 C19 0.4(3) . . . . ?
C23 C17 C18 C19 179.62(17) . . . . ?
C22 O2 C19 C18 9.4(2) . . . . ?
C22 O2 C19 C20 -171.09(15) . . . . ?
C17 C18 C19 O2 -178.77(16) . . . . ?
C17 C18 C19 C20 1.8(3) . . . . ?
O2 C19 C20 C21 178.73(16) . . . . ?
C18 C19 C20 C21 -1.8(3) . . . . ?
C19 C20 C21 C16 -0.4(3) . . . . ?
C19 C20 C21 C24 -179.92(16) . . . . ?
C17 C16 C21 C20 2.6(3) . . . . ?
C3 C16 C21 C20 -174.41(16) . . . . ?
C17 C16 C21 C24 -177.92(16) . . . . ?
C3 C16 C21 C24 5.1(3) . . . . ?
C1 C6 C25 C26 179.41(17) . . . 3_667 ?
C5 C6 C25 C26 -0.3(3) . . . 3_667 ?
C3 C4 C26 C25 -178.83(18) . . . 3_667 ?
C5 C4 C26 C25 0.5(3) . . . 3_667 ?
C32 C27 C28 C29 0.6(3) . . . . ?
C33 C27 C28 C29 -177.12(18) . . . . ?
C27 C28 C29 C30 -0.7(3) . . . . ?
C27 C28 C29 C34 177.63(18) . . . . ?
C28 C29 C30 C31 0.9(3) . . . . ?
C34 C29 C30 C31 -177.47(19) . . . . ?
C29 C30 C31 C32 -0.9(3) . . . . ?
C29 C30 C31 C35 177.6(2) . . . . ?
C30 C31 C32 C27 0.8(3) . . . . ?
C35 C31 C32 C27 -177.72(19) . . . . ?
C28 C27 C32 C31 -0.6(3) . . . . ?
C33 C27 C32 C31 177.05(19) . . . . ?
